data_7059691
loop_
_publ_author_name
'Wu, Hai-tao'
'Wang, Lan-zhi'

_publ_section_title
;
 Expedient green-chemistry approaches for a one-pot synthesis of two
 series of novel 1,5-benzodiazepines via domino reactions
;
_journal_issue 25
_journal_name_full 'New Journal of Chemistry'
_journal_page_first 10428
_journal_page_last 10440
_journal_paper_doi 10.1039/C9NJ06332C
_journal_volume 44
_journal_year 2020
_chemical_formula_sum 'C22 H22 Br Cl N2 O4'
_chemical_formula_weight 493.77
_space_group_crystal_system monoclinic
_space_group_IT_number 14
_space_group_name_Hall '-P 2ybc'
_space_group_name_H-M_alt 'P 1 21/c 1'
_atom_sites_solution_hydrogens geom
_audit_creation_method SHELXL-2018/1
_audit_update_record
;
2018-12-24 deposited with the CCDC.	2020-06-10 downloaded from the CCDC.
;
_cell_angle_alpha 90
_cell_angle_beta 110.169(3)
_cell_angle_gamma 90
_cell_formula_units_Z 4
_cell_length_a 14.3147(12)
_cell_length_b 13.7035(11)
_cell_length_c 12.3387(11)
_cell_measurement_reflns_used 2194
_cell_measurement_temperature 298(2)
_cell_measurement_theta_max 20.557
_cell_measurement_theta_min 2.303
_cell_volume 2272.0(3)
_computing_cell_refinement 'Bruker SMART'
_computing_data_collection 'Bruker SMART'
_computing_data_reduction 'Bruker SAINT'
_computing_molecular_graphics 'Bruker SHELXTL'
_computing_publication_material 'Bruker SHELXTL'
_computing_structure_refinement 'SHELXL-2018/1 (Sheldrick, 2018)'
_computing_structure_solution 'SHELXS-97 (Sheldrick, 1990)'
_diffrn_ambient_temperature 298(2)
_diffrn_measured_fraction_theta_full 0.998
_diffrn_measured_fraction_theta_max 0.998
_diffrn_measurement_device_type 'CCD area detector'
_diffrn_measurement_method 'phi and omega scans'
_diffrn_radiation_type MoK\a
_diffrn_radiation_wavelength 0.71073
_diffrn_reflns_av_R_equivalents 0.0426
_diffrn_reflns_av_unetI/netI 0.0813
_diffrn_reflns_Laue_measured_fraction_full 0.998
_diffrn_reflns_Laue_measured_fraction_max 0.998
_diffrn_reflns_limit_h_max 17
_diffrn_reflns_limit_h_min -17
_diffrn_reflns_limit_k_max 16
_diffrn_reflns_limit_k_min -12
_diffrn_reflns_limit_l_max 14
_diffrn_reflns_limit_l_min -14
_diffrn_reflns_number 11171
_diffrn_reflns_point_group_measured_fraction_full 0.998
_diffrn_reflns_point_group_measured_fraction_max 0.998
_diffrn_reflns_theta_full 25.019
_diffrn_reflns_theta_max 25.019
_diffrn_reflns_theta_min 2.302
_exptl_absorpt_coefficient_mu 1.957
_exptl_absorpt_correction_T_max 0.9564
_exptl_absorpt_correction_T_min 0.5914
_exptl_absorpt_correction_type multi-scan
_exptl_absorpt_process_details sadabs
_exptl_crystal_density_diffrn 1.444
_exptl_crystal_F_000 1008
_exptl_crystal_size_max 0.300
_exptl_crystal_size_mid 0.200
_exptl_crystal_size_min 0.023
_refine_diff_density_max 0.369
_refine_diff_density_min -0.337
_refine_diff_density_rms 0.048
_refine_ls_extinction_method none
_refine_ls_goodness_of_fit_ref 1.003
_refine_ls_hydrogen_treatment constr
_refine_ls_matrix_type full
_refine_ls_number_parameters 281
_refine_ls_number_reflns 4005
_refine_ls_number_restraints 12
_refine_ls_restrained_S_all 1.006
_refine_ls_R_factor_all 0.1016
_refine_ls_R_factor_gt 0.0465
_refine_ls_shift/su_max 0.000
_refine_ls_shift/su_mean 0.000
_refine_ls_structure_factor_coef Fsqd
_refine_ls_weighting_details 'w=1/[\s^2^(Fo^2^)+(0.0005P)^2^+1.2720P] where P=(Fo^2^+2Fc^2^)/3'
_refine_ls_weighting_scheme calc
_refine_ls_wR_factor_gt 0.0995
_refine_ls_wR_factor_ref 0.1187
_reflns_Friedel_coverage 0.000
_reflns_number_gt 2329
_reflns_number_total 4005
_reflns_threshold_expression 'I > 2\s(I)'
_cod_data_source_file c9nj06332c2.cif
_cod_data_source_block 181221c
_cod_depositor_comments
;Adding full bibliography for 7059691.cif.

 Adding full bibliography for 7059691.cif.
;
_cod_original_sg_symbol_H-M 'P 21/c'
_cod_database_code 7059691
_shelx_shelxl_version_number 2018/1
_shelx_space_group_comment
;
The symmetry employed for this shelxl refinement is uniquely defined
by the following loop, which should always be used as a source of
symmetry information in preference to the above space-group names.
They are only intended as comments.
;
_shelx_estimated_absorpt_t_min 0.591
_shelx_estimated_absorpt_t_max 0.956

loop_
_space_group_symop_operation_xyz
'x, y, z'
'-x, y+1/2, -z+1/2'
'-x, -y, -z'
'x, -y-1/2, z-1/2'

loop_
_atom_site_label
_atom_site_type_symbol
_atom_site_fract_x
_atom_site_fract_y
_atom_site_fract_z
_atom_site_U_iso_or_equiv
_atom_site_adp_type
_atom_site_occupancy
_atom_site_site_symmetry_order
_atom_site_calc_flag
_atom_site_refinement_flags_posn
_atom_site_refinement_flags_adp
_atom_site_refinement_flags_occupancy
_atom_site_disorder_assembly
_atom_site_disorder_group
Br1 Br 0.24270(8) 0.6764(2) 0.5804(3) 0.0987(7) Uani 0.801(8) 1 d . U P A 1
Cl1 Cl 1.0596(3) 0.5654(4) 0.6498(4) 0.1124(14) Uani 0.677(7) 1 d . U P B 1
Br1' Br 0.2468(4) 0.6478(6) 0.5424(8) 0.0987(7) Uani 0.199(8) 1 d . . P A 2
Cl1' Cl 1.0882(6) 0.6082(7) 0.7011(8) 0.1124(14) Uani 0.323(7) 1 d . . P B 2
N1 N 0.62859(19) 0.70658(19) 0.6952(2) 0.0470(7) Uani 1 1 d . . . . .
H1 H 0.631465 0.643936 0.699098 0.056 Uiso 1 1 calc R U . . .
N2 N 0.6082(2) 0.86438(18) 0.5290(2) 0.0456(7) Uani 1 1 d . . . . .
H2 H 0.601727 0.873053 0.457731 0.055 Uiso 1 1 calc R U . . .
O1 O 0.62383(19) 0.87931(17) 0.86387(19) 0.0621(7) Uani 1 1 d . . . . .
O2 O 0.5927(2) 0.99504(18) 0.7294(2) 0.0728(8) Uani 1 1 d . . . . .
O3 O 0.83321(17) 1.02121(18) 0.4572(2) 0.0610(7) Uani 1 1 d . . . . .
O4 O 0.68517(18) 0.94679(16) 0.37677(19) 0.0518(6) Uani 1 1 d . . . . .
C1 C 0.6348(3) 0.9218(3) 0.7720(3) 0.0527(10) Uani 1 1 d . . . . .
C2 C 0.7104(3) 0.8694(2) 0.7319(3) 0.0481(9) Uani 1 1 d . . . . .
H2A H 0.775088 0.897343 0.777222 0.058 Uiso 1 1 calc R U . . .
C3 C 0.6954(3) 0.8935(2) 0.6079(3) 0.0449(8) Uani 1 1 d . . . . .
C4 C 0.7663(2) 0.9417(2) 0.5790(3) 0.0496(9) Uani 1 1 d . . . . .
H4 H 0.824839 0.958570 0.638001 0.060 Uiso 1 1 calc R U . . .
C5 C 0.7564(3) 0.9681(2) 0.4635(3) 0.0455(8) Uani 1 1 d . . . . .
C6 C 0.7199(2) 0.7589(2) 0.7570(3) 0.0449(8) Uani 1 1 d . . . . .
H6 H 0.732277 0.750533 0.839631 0.054 Uiso 1 1 calc R U . . .
C7 C 0.8076(2) 0.7152(2) 0.7327(3) 0.0498(9) Uani 1 1 d . . . . .
C8 C 0.9008(3) 0.7104(3) 0.8172(4) 0.0844(14) Uani 1 1 d . . . . .
H8 H 0.909651 0.735318 0.890231 0.101 Uiso 1 1 calc R U . . .
C9 C 0.9811(3) 0.6693(4) 0.7960(6) 0.1094(19) Uani 1 1 d . . . . .
H9 H 1.043475 0.667613 0.853557 0.131 Uiso 1 1 calc R U . . .
C10 C 0.9677(4) 0.6314(4) 0.6893(6) 0.0923(16) Uani 1 1 d . . . . .
C11 C 0.8779(3) 0.6357(4) 0.6045(4) 0.0877(14) Uani 1 1 d . . . . .
H11 H 0.869492 0.610646 0.531668 0.105 Uiso 1 1 calc R U . . .
C12 C 0.7987(3) 0.6778(3) 0.6268(4) 0.0700(11) Uani 1 1 d . . . . .
H12 H 0.737235 0.680703 0.567819 0.084 Uiso 1 1 calc R U . . .
C13 C 0.5369(2) 0.7470(2) 0.6303(3) 0.0399(8) Uani 1 1 d . . . . .
C14 C 0.5269(2) 0.8216(2) 0.5499(3) 0.0410(8) Uani 1 1 d . . . . .
C15 C 0.4320(3) 0.8521(2) 0.4817(3) 0.0531(9) Uani 1 1 d . . . . .
H15 H 0.425547 0.903733 0.430639 0.064 Uiso 1 1 calc R U . . .
C16 C 0.3484(3) 0.8083(3) 0.4877(3) 0.0670(11) Uani 1 1 d . . . . .
H16 H 0.285627 0.828315 0.439988 0.080 Uiso 1 1 calc R U . . .
C17 C 0.3590(3) 0.7339(3) 0.5659(3) 0.0604(10) Uani 1 1 d . . . . .
C18 C 0.4509(3) 0.7050(2) 0.6376(3) 0.0491(9) Uani 1 1 d . . . . .
H18 H 0.455911 0.656594 0.692131 0.059 Uiso 1 1 calc R U . . .
C19 C 0.5544(3) 0.9257(3) 0.9107(3) 0.0694(12) Uani 1 1 d . . . . .
H19A H 0.561311 0.995997 0.908379 0.083 Uiso 1 1 calc R U . . .
H19B H 0.570517 0.906540 0.990792 0.083 Uiso 1 1 calc R U . . .
C20 C 0.4491(4) 0.8980(3) 0.8444(4) 0.0870(14) Uani 1 1 d . . . . .
H20A H 0.432012 0.919459 0.765897 0.130 Uiso 1 1 calc R U . . .
H20B H 0.405640 0.928384 0.878716 0.130 Uiso 1 1 calc R U . . .
H20C H 0.442160 0.828407 0.846079 0.130 Uiso 1 1 calc R U . . .
C21 C 0.8281(3) 1.0537(3) 0.3440(3) 0.0686(11) Uani 1 1 d . . . . .
H21A H 0.772366 1.097840 0.312161 0.082 Uiso 1 1 calc R U . . .
H21B H 0.818967 0.998284 0.292412 0.082 Uiso 1 1 calc R U . . .
C22 C 0.9236(3) 1.1047(4) 0.3564(4) 0.0964(15) Uani 1 1 d . . . . .
H22A H 0.932111 1.158986 0.408115 0.145 Uiso 1 1 calc R U . . .
H22B H 0.921775 1.127751 0.282274 0.145 Uiso 1 1 calc R U . . .
H22C H 0.978069 1.060078 0.386862 0.145 Uiso 1 1 calc R U . . .

loop_
_atom_site_aniso_label
_atom_site_aniso_U_11
_atom_site_aniso_U_22
_atom_site_aniso_U_33
_atom_site_aniso_U_23
_atom_site_aniso_U_13
_atom_site_aniso_U_12
Br1 0.0570(3) 0.0786(10) 0.1715(14) 0.0259(9) 0.0531(5) 0.0022(4)
Cl1 0.0800(19) 0.153(3) 0.121(3) 0.044(2) 0.056(2) 0.045(2)
Br1' 0.0570(3) 0.0786(10) 0.1715(14) 0.0259(9) 0.0531(5) 0.0022(4)
Cl1' 0.0800(19) 0.153(3) 0.121(3) 0.044(2) 0.056(2) 0.045(2)
N1 0.0520(17) 0.0317(15) 0.0528(17) 0.0052(13) 0.0123(14) 0.0029(13)
N2 0.0603(18) 0.0473(16) 0.0293(15) 0.0016(12) 0.0155(14) -0.0151(14)
O1 0.0979(19) 0.0495(14) 0.0443(14) 0.0125(12) 0.0313(14) 0.0127(14)
O2 0.137(2) 0.0388(14) 0.0511(15) 0.0101(13) 0.0437(16) 0.0150(16)
O3 0.0593(15) 0.0687(17) 0.0594(16) 0.0107(13) 0.0259(13) -0.0157(13)
O4 0.0648(15) 0.0503(14) 0.0413(14) -0.0024(11) 0.0195(12) -0.0107(12)
C1 0.091(3) 0.033(2) 0.031(2) 0.0004(16) 0.0177(19) -0.0067(19)
C2 0.059(2) 0.042(2) 0.039(2) -0.0012(16) 0.0112(17) -0.0101(17)
C3 0.060(2) 0.0374(19) 0.0351(19) -0.0006(15) 0.0140(18) -0.0046(17)
C4 0.051(2) 0.052(2) 0.041(2) 0.0053(17) 0.0090(17) -0.0101(17)
C5 0.055(2) 0.0351(19) 0.051(2) -0.0005(17) 0.0239(19) -0.0005(17)
C6 0.052(2) 0.047(2) 0.0277(17) 0.0040(15) 0.0034(15) -0.0042(17)
C7 0.051(2) 0.049(2) 0.044(2) 0.0110(17) 0.0095(18) -0.0020(17)
C8 0.060(3) 0.100(4) 0.071(3) 0.013(3) -0.006(2) -0.004(3)
C9 0.046(3) 0.143(5) 0.120(5) 0.045(4) 0.003(3) 0.012(3)
C10 0.069(3) 0.118(4) 0.104(4) 0.060(4) 0.048(3) 0.027(3)
C11 0.085(3) 0.116(4) 0.074(3) 0.033(3) 0.042(3) 0.036(3)
C12 0.056(2) 0.093(3) 0.060(3) 0.015(2) 0.020(2) 0.019(2)
C13 0.051(2) 0.0304(17) 0.0400(19) -0.0013(15) 0.0175(16) 0.0006(15)
C14 0.054(2) 0.0321(17) 0.0382(18) -0.0004(15) 0.0182(16) -0.0062(16)
C15 0.063(2) 0.042(2) 0.051(2) 0.0106(17) 0.0148(19) 0.0033(18)
C16 0.044(2) 0.063(3) 0.085(3) 0.010(2) 0.010(2) 0.0058(19)
C17 0.050(2) 0.048(2) 0.084(3) 0.015(2) 0.024(2) 0.0006(18)
C18 0.061(2) 0.0343(19) 0.058(2) 0.0053(16) 0.0284(19) -0.0005(17)
C19 0.121(4) 0.052(2) 0.047(2) 0.0076(19) 0.043(3) 0.021(2)
C20 0.105(4) 0.093(3) 0.072(3) 0.003(3) 0.042(3) 0.022(3)
C21 0.079(3) 0.072(3) 0.065(3) 0.008(2) 0.038(2) -0.010(2)
C22 0.092(3) 0.110(4) 0.103(4) 0.022(3) 0.054(3) -0.020(3)

loop_
_atom_type_symbol
_atom_type_description
_atom_type_scat_dispersion_real
_atom_type_scat_dispersion_imag
_atom_type_scat_source
C C 0.0033 0.0016 'International Tables Vol C Tables 4.2.6.8 and 6.1.1.4'
H H 0.0000 0.0000 'International Tables Vol C Tables 4.2.6.8 and 6.1.1.4'
N N 0.0061 0.0033 'International Tables Vol C Tables 4.2.6.8 and 6.1.1.4'
O O 0.0106 0.0060 'International Tables Vol C Tables 4.2.6.8 and 6.1.1.4'
Cl Cl 0.1484 0.1585 'International Tables Vol C Tables 4.2.6.8 and 6.1.1.4'
Br Br -0.2901 2.4595 'International Tables Vol C Tables 4.2.6.8 and 6.1.1.4'

loop_
_geom_angle_atom_site_label_1
_geom_angle_atom_site_label_2
_geom_angle_atom_site_label_3
_geom_angle
_geom_angle_site_symmetry_1
_geom_angle_site_symmetry_3
_geom_angle_publ_flag
C13 N1 C6 127.1(3) . . ?
C13 N1 H1 116.5 . . ?
C6 N1 H1 116.5 . . ?
C3 N2 C14 127.5(3) . . ?
C3 N2 H2 116.2 . . ?
C14 N2 H2 116.2 . . ?
C1 O1 C19 116.4(3) . . ?
C5 O3 C21 117.0(3) . . ?
O2 C1 O1 123.5(4) . . ?
O2 C1 C2 124.2(3) . . ?
O1 C1 C2 112.2(3) . . ?
C3 C2 C1 111.1(3) . . ?
C3 C2 C6 113.0(3) . . ?
C1 C2 C6 115.0(3) . . ?
C3 C2 H2A 105.6 . . ?
C1 C2 H2A 105.6 . . ?
C6 C2 H2A 105.6 . . ?
N2 C3 C4 122.9(3) . . ?
N2 C3 C2 116.1(3) . . ?
C4 C3 C2 121.0(3) . . ?
C3 C4 C5 124.0(3) . . ?
C3 C4 H4 118.0 . . ?
C5 C4 H4 118.0 . . ?
O4 C5 O3 121.8(3) . . ?
O4 C5 C4 125.0(3) . . ?
O3 C5 C4 113.2(3) . . ?
N1 C6 C7 111.0(3) . . ?
N1 C6 C2 112.2(3) . . ?
C7 C6 C2 111.8(3) . . ?
N1 C6 H6 107.2 . . ?
C7 C6 H6 107.2 . . ?
C2 C6 H6 107.2 . . ?
C12 C7 C8 116.8(4) . . ?
C12 C7 C6 121.8(3) . . ?
C8 C7 C6 121.4(4) . . ?
C7 C8 C9 121.6(5) . . ?
C7 C8 H8 119.2 . . ?
C9 C8 H8 119.2 . . ?
C10 C9 C8 119.2(4) . . ?
C10 C9 H9 120.4 . . ?
C8 C9 H9 120.4 . . ?
C11 C10 C9 120.7(5) . . ?
C11 C10 Cl1' 137.5(6) . . ?
C9 C10 Cl1' 100.7(6) . . ?
C11 C10 Cl1 113.7(5) . . ?
C9 C10 Cl1 125.4(5) . . ?
C10 C11 C12 119.4(5) . . ?
C10 C11 H11 120.3 . . ?
C12 C11 H11 120.3 . . ?
C7 C12 C11 122.3(4) . . ?
C7 C12 H12 118.8 . . ?
C11 C12 H12 118.8 . . ?
C18 C13 N1 118.6(3) . . ?
C18 C13 C14 118.2(3) . . ?
N1 C13 C14 123.0(3) . . ?
C15 C14 C13 119.3(3) . . ?
C15 C14 N2 117.4(3) . . ?
C13 C14 N2 123.2(3) . . ?
C16 C15 C14 121.7(3) . . ?
C16 C15 H15 119.1 . . ?
C14 C15 H15 119.1 . . ?
C15 C16 C17 118.6(3) . . ?
C15 C16 H16 120.7 . . ?
C17 C16 H16 120.7 . . ?
C18 C17 C16 121.1(3) . . ?
C18 C17 Br1 119.8(3) . . ?
C16 C17 Br1 119.0(3) . . ?
C18 C17 Br1' 119.0(3) . . ?
C16 C17 Br1' 117.6(3) . . ?
C17 C18 C13 121.0(3) . . ?
C17 C18 H18 119.5 . . ?
C13 C18 H18 119.5 . . ?
O1 C19 C20 111.7(3) . . ?
O1 C19 H19A 109.3 . . ?
C20 C19 H19A 109.3 . . ?
O1 C19 H19B 109.3 . . ?
C20 C19 H19B 109.3 . . ?
H19A C19 H19B 107.9 . . ?
C19 C20 H20A 109.5 . . ?
C19 C20 H20B 109.5 . . ?
H20A C20 H20B 109.5 . . ?
C19 C20 H20C 109.5 . . ?
H20A C20 H20C 109.5 . . ?
H20B C20 H20C 109.5 . . ?
O3 C21 C22 107.8(3) . . ?
O3 C21 H21A 110.2 . . ?
C22 C21 H21A 110.2 . . ?
O3 C21 H21B 110.2 . . ?
C22 C21 H21B 110.2 . . ?
H21A C21 H21B 108.5 . . ?
C21 C22 H22A 109.5 . . ?
C21 C22 H22B 109.5 . . ?
H22A C22 H22B 109.5 . . ?
C21 C22 H22C 109.5 . . ?
H22A C22 H22C 109.5 . . ?
H22B C22 H22C 109.5 . . ?

loop_
_geom_bond_atom_site_label_1
_geom_bond_atom_site_label_2
_geom_bond_distance
_geom_bond_site_symmetry_2
_geom_bond_publ_flag
Br1 C17 1.905(4) . ?
Cl1 C10 1.797(6) . ?
Br1' C17 1.932(7) . ?
Cl1' C10 1.711(8) . ?
N1 C13 1.395(4) . ?
N1 C6 1.455(4) . ?
N1 H1 0.8600 . ?
N2 C3 1.352(4) . ?
N2 C14 1.404(4) . ?
N2 H2 0.8600 . ?
O1 C1 1.331(4) . ?
O1 C19 1.457(4) . ?
O2 C1 1.196(4) . ?
O3 C5 1.343(4) . ?
O3 C21 1.444(4) . ?
O4 C5 1.232(4) . ?
C1 C2 1.516(5) . ?
C2 C3 1.507(4) . ?
C2 C6 1.542(4) . ?
C2 H2A 0.9800 . ?
C3 C4 1.357(4) . ?
C4 C5 1.429(4) . ?
C4 H4 0.9300 . ?
C6 C7 1.512(5) . ?
C6 H6 0.9800 . ?
C7 C12 1.368(5) . ?
C7 C8 1.382(5) . ?
C8 C9 1.385(7) . ?
C8 H8 0.9300 . ?
C9 C10 1.366(7) . ?
C9 H9 0.9300 . ?
C10 C11 1.349(6) . ?
C11 C12 1.381(5) . ?
C11 H11 0.9300 . ?
C12 H12 0.9300 . ?
C13 C18 1.390(4) . ?
C13 C14 1.397(4) . ?
C14 C15 1.392(4) . ?
C15 C16 1.364(5) . ?
C15 H15 0.9300 . ?
C16 C17 1.376(5) . ?
C16 H16 0.9300 . ?
C17 C18 1.366(5) . ?
C18 H18 0.9300 . ?
C19 C20 1.494(5) . ?
C19 H19A 0.9700 . ?
C19 H19B 0.9700 . ?
C20 H20A 0.9600 . ?
C20 H20B 0.9600 . ?
C20 H20C 0.9600 . ?
C21 C22 1.495(5) . ?
C21 H21A 0.9700 . ?
C21 H21B 0.9700 . ?
C22 H22A 0.9600 . ?
C22 H22B 0.9600 . ?
C22 H22C 0.9600 . ?

loop_
_geom_hbond_atom_site_label_D
_geom_hbond_atom_site_label_H
_geom_hbond_atom_site_label_A
_geom_hbond_distance_DH
_geom_hbond_distance_HA
_geom_hbond_distance_DA
_geom_hbond_angle_DHA
_geom_hbond_site_symmetry_A
_geom_hbond_publ_flag
N1 H1 O4 0.86 2.40 2.974(3) 124.2 4_576 yes
N2 H2 O4 0.86 2.07 2.729(3) 133.3 . yes
C4 H4 Cl1^a 0.93 2.96 3.812(5) 153.3 2_756 yes
C15 H15 O2 0.93 2.35 3.265(4) 166.6 3_676 yes
C18 H18 O2 0.93 2.61 3.474(4) 155.7 2_646 yes

loop_
_geom_torsion_atom_site_label_1
_geom_torsion_atom_site_label_2
_geom_torsion_atom_site_label_3
_geom_torsion_atom_site_label_4
_geom_torsion
_geom_torsion_site_symmetry_1
_geom_torsion_site_symmetry_2
_geom_torsion_site_symmetry_3
_geom_torsion_site_symmetry_4
_geom_torsion_publ_flag
C19 O1 C1 O2 1.5(5) . . . . ?
C19 O1 C1 C2 178.6(3) . . . . ?
O2 C1 C2 C3 -23.7(5) . . . . ?
O1 C1 C2 C3 159.2(3) . . . . ?
O2 C1 C2 C6 -153.6(3) . . . . ?
O1 C1 C2 C6 29.3(4) . . . . ?
C14 N2 C3 C4 -174.3(3) . . . . ?
C14 N2 C3 C2 5.7(5) . . . . ?
C1 C2 C3 N2 -63.9(4) . . . . ?
C6 C2 C3 N2 67.1(4) . . . . ?
C1 C2 C3 C4 116.1(4) . . . . ?
C6 C2 C3 C4 -112.9(4) . . . . ?
N2 C3 C4 C5 0.9(5) . . . . ?
C2 C3 C4 C5 -179.1(3) . . . . ?
C21 O3 C5 O4 0.9(5) . . . . ?
C21 O3 C5 C4 -178.2(3) . . . . ?
C3 C4 C5 O4 -3.4(5) . . . . ?
C3 C4 C5 O3 175.7(3) . . . . ?
C13 N1 C6 C7 -133.1(3) . . . . ?
C13 N1 C6 C2 -7.2(4) . . . . ?
C3 C2 C6 N1 -65.1(4) . . . . ?
C1 C2 C6 N1 63.9(4) . . . . ?
C3 C2 C6 C7 60.4(4) . . . . ?
C1 C2 C6 C7 -170.6(3) . . . . ?
N1 C6 C7 C12 35.5(4) . . . . ?
C2 C6 C7 C12 -90.6(4) . . . . ?
N1 C6 C7 C8 -143.8(3) . . . . ?
C2 C6 C7 C8 90.0(4) . . . . ?
C12 C7 C8 C9 -0.2(6) . . . . ?
C6 C7 C8 C9 179.2(4) . . . . ?
C7 C8 C9 C10 -1.0(8) . . . . ?
C8 C9 C10 C11 1.6(8) . . . . ?
C8 C9 C10 Cl1' 171.4(5) . . . . ?
C8 C9 C10 Cl1 -173.8(4) . . . . ?
C9 C10 C11 C12 -1.0(8) . . . . ?
Cl1' C10 C11 C12 -166.1(7) . . . . ?
Cl1 C10 C11 C12 175.0(4) . . . . ?
C8 C7 C12 C11 0.8(6) . . . . ?
C6 C7 C12 C11 -178.5(4) . . . . ?
C10 C11 C12 C7 -0.3(7) . . . . ?
C6 N1 C13 C18 -140.1(3) . . . . ?
C6 N1 C13 C14 46.3(4) . . . . ?
C18 C13 C14 C15 0.9(4) . . . . ?
N1 C13 C14 C15 174.6(3) . . . . ?
C18 C13 C14 N2 -175.2(3) . . . . ?
N1 C13 C14 N2 -1.6(5) . . . . ?
C3 N2 C14 C15 139.1(3) . . . . ?
C3 N2 C14 C13 -44.7(5) . . . . ?
C13 C14 C15 C16 -2.8(5) . . . . ?
N2 C14 C15 C16 173.5(3) . . . . ?
C14 C15 C16 C17 1.8(6) . . . . ?
C15 C16 C17 C18 1.0(6) . . . . ?
C15 C16 C17 Br1 177.0(3) . . . . ?
C15 C16 C17 Br1' -161.6(5) . . . . ?
C16 C17 C18 C13 -2.9(6) . . . . ?
Br1 C17 C18 C13 -178.9(3) . . . . ?
Br1' C17 C18 C13 159.5(5) . . . . ?
N1 C13 C18 C17 -172.0(3) . . . . ?
C14 C13 C18 C17 1.9(5) . . . . ?
C1 O1 C19 C20 81.3(4) . . . . ?
C5 O3 C21 C22 -176.1(3) . . . . ?
